data_4336989
loop_
_publ_author_name
'Laleh Tahsini'
'Sarah E. Specht'
'June S. Lum'
'Joshua J. M. Nelson'
'Alexandra F. Long'
'James A. Golen'
'Arnold L. Rheingold'
'Linda H. Doerrer'

_publ_section_title
;
 Structural and Electronic Properties of Old and New A2[M(pinF)2]
 Complexes
;
_journal_name_full 'Inorganic Chemistry'
_journal_page_first 14050
_journal_page_last 14063
_journal_paper_doi 10.1021/ic401837y
_journal_volume 52
_journal_year 2013
_chemical_formula_moiety 'C12 H12 F24 K2 O10 Zn, H2 O '
_chemical_formula_sum 'C12 H14 F24 K2 O11 Zn'
_chemical_formula_weight 933.80
_chemical_name_systematic
; 
 ? 
;
_space_group_IT_number 61
_symmetry_cell_setting orthorhombic
_symmetry_space_group_name_Hall '-P 2ac 2ab'
_symmetry_space_group_name_H-M 'P b c a'
_atom_sites_solution_hydrogens geom
_atom_sites_solution_primary direct
_atom_sites_solution_secondary difmap
_audit_creation_method SHELXL-97
_cell_angle_alpha 90.00
_cell_angle_beta 90.00
_cell_angle_gamma 90.00
_cell_formula_units_Z 8
_cell_length_a 11.8880(10)
_cell_length_b 11.7632(9)
_cell_length_c 39.823(3)
_cell_measurement_reflns_used 9997
_cell_measurement_temperature 150(2)
_cell_measurement_theta_max 26.28
_cell_measurement_theta_min 2.67
_cell_volume 5568.9(8)
_computing_cell_refinement 'Bruker SAINT'
_computing_data_collection 'Bruker APEX2'
_computing_data_reduction 'Bruker SAINT'
_computing_molecular_graphics 'Bruker SHELXTL'
_computing_publication_material 'Bruker SHELXTL'
_computing_structure_refinement 'SHELXL-97 (Sheldrick, 2008)'
_computing_structure_solution 'SHELXS-97 (Sheldrick, 2008)'
_diffrn_ambient_temperature 150(2)
_diffrn_measured_fraction_theta_full 0.996
_diffrn_measured_fraction_theta_max 0.994
_diffrn_measurement_device_type 'Bruker APEX-II CCD'
_diffrn_measurement_method '\f and \w scans'
_diffrn_radiation_monochromator graphite
_diffrn_radiation_source 'fine-focus sealed tube'
_diffrn_radiation_type MoK\a
_diffrn_radiation_wavelength 0.71073
_diffrn_reflns_av_R_equivalents 0.0446
_diffrn_reflns_av_sigmaI/netI 0.0259
_diffrn_reflns_limit_h_max 14
_diffrn_reflns_limit_h_min -14
_diffrn_reflns_limit_k_max 14
_diffrn_reflns_limit_k_min -13
_diffrn_reflns_limit_l_max 50
_diffrn_reflns_limit_l_min -50
_diffrn_reflns_number 52815
_diffrn_reflns_theta_full 25.00
_diffrn_reflns_theta_max 26.55
_diffrn_reflns_theta_min 3.18
_exptl_absorpt_coefficient_mu 1.393
_exptl_absorpt_correction_T_max 0.8182
_exptl_absorpt_correction_T_min 0.7220
_exptl_absorpt_correction_type multi-scan
_exptl_absorpt_process_details sadabs
_exptl_crystal_colour colorless
_exptl_crystal_density_diffrn 2.228
_exptl_crystal_description block
_exptl_crystal_F_000 3664
_exptl_crystal_size_max 0.25
_exptl_crystal_size_mid 0.20
_exptl_crystal_size_min 0.15
_refine_diff_density_max 0.515
_refine_diff_density_min -0.507
_refine_diff_density_rms 0.066
_refine_ls_extinction_method none
_refine_ls_goodness_of_fit_ref 1.068
_refine_ls_hydrogen_treatment mixed
_refine_ls_matrix_type full
_refine_ls_number_parameters 493
_refine_ls_number_reflns 5768
_refine_ls_number_restraints 21
_refine_ls_restrained_S_all 1.069
_refine_ls_R_factor_all 0.0378
_refine_ls_R_factor_gt 0.0274
_refine_ls_shift/su_max 0.002
_refine_ls_shift/su_mean 0.000
_refine_ls_structure_factor_coef Fsqd
_refine_ls_weighting_details 'calc w=1/[\s^2^(Fo^2^)+(0.0339P)^2^+3.1370P] where P=(Fo^2^+2Fc^2^)/3'
_refine_ls_weighting_scheme calc
_refine_ls_wR_factor_gt 0.0659
_refine_ls_wR_factor_ref 0.0709
_reflns_number_gt 4820
_reflns_number_total 5768
_reflns_threshold_expression >2sigma(I)
_cod_data_source_file ic401837y_si_002_8.cif
_cod_data_source_block lhd361p_Compound_9
_cod_original_sg_symbol_Hall ' -P 2ac 2ab  '
_cod_database_code 4336989

loop_
_symmetry_equiv_pos_as_xyz
'x, y, z'
'-x+1/2, -y, z+1/2'
'-x, y+1/2, -z+1/2'
'x+1/2, -y+1/2, -z'
'-x, -y, -z'
'x-1/2, y, -z-1/2'
'x, -y-1/2, z-1/2'
'-x-1/2, y-1/2, z'

loop_
_atom_site_label
_atom_site_type_symbol
_atom_site_fract_x
_atom_site_fract_y
_atom_site_fract_z
_atom_site_U_iso_or_equiv
_atom_site_adp_type
_atom_site_occupancy
_atom_site_symmetry_multiplicity
_atom_site_calc_flag
_atom_site_refinement_flags
Zn1 Zn 0.463594(19) 0.238594(18) 0.624798(6) 0.01052(7) Uani 1 1 d .
K1 K 0.65056(4) 0.50547(4) 0.654467(13) 0.01953(11) Uani 1 1 d .
K2 K 0.18371(4) 0.42991(4) 0.624500(13) 0.02539(12) Uani 1 1 d .
F1 F 0.62324(12) 0.10600(12) 0.52495(4) 0.0346(4) Uani 1 1 d .
F2 F 0.48933(15) 0.18391(11) 0.49749(3) 0.0378(4) Uani 1 1 d .
F3 F 0.45559(12) 0.05402(10) 0.53373(3) 0.0275(3) Uani 1 1 d .
F4 F 0.59218(12) 0.37845(11) 0.52047(3) 0.0274(3) Uani 1 1 d .
F5 F 0.70495(10) 0.28187(11) 0.55091(4) 0.0269(3) Uani 1 1 d .
F6 F 0.59968(11) 0.40570(10) 0.57404(3) 0.0247(3) Uani 1 1 d .
F7 F 0.41649(11) 0.48508(9) 0.54291(3) 0.0204(3) Uani 1 1 d .
F8 F 0.36823(11) 0.36481(10) 0.50486(3) 0.0230(3) Uani 1 1 d .
F9 F 0.24860(11) 0.42268(10) 0.54099(3) 0.0229(3) Uani 1 1 d .
F10 F 0.19358(10) 0.24802(10) 0.57209(3) 0.0239(3) Uani 1 1 d .
F11 F 0.26787(11) 0.16882(10) 0.52908(3) 0.0238(3) Uani 1 1 d .
F12 F 0.31214(10) 0.11500(9) 0.57944(3) 0.0192(3) Uani 1 1 d .
F13 F 0.63802(12) 0.38816(11) 0.71918(3) 0.0280(3) Uani 1 1 d .
F14 F 0.68780(10) 0.21884(11) 0.70849(3) 0.0259(3) Uani 1 1 d .
F15 F 0.57297(12) 0.25164(12) 0.74891(3) 0.0283(3) Uani 1 1 d .
F16 F 0.45246(11) 0.46848(10) 0.69915(4) 0.0272(3) Uani 1 1 d .
F17 F 0.37325(12) 0.35387(11) 0.73350(3) 0.0263(3) Uani 1 1 d .
F18 F 0.32327(10) 0.35848(10) 0.68132(3) 0.0225(3) Uani 1 1 d .
F19 F 0.39851(11) 0.12006(11) 0.74690(3) 0.0244(3) Uani 1 1 d .
F20 F 0.26397(11) 0.17194(11) 0.71442(3) 0.0259(3) Uani 1 1 d .
F21 F 0.32624(12) 0.00228(11) 0.71217(3) 0.0281(3) Uani 1 1 d .
F22 F 0.61332(10) 0.07687(10) 0.66390(3) 0.0220(3) Uani 1 1 d .
F23 F 0.48764(11) -0.04675(9) 0.67465(3) 0.0254(3) Uani 1 1 d .
F24 F 0.58148(12) 0.02615(11) 0.71514(3) 0.0270(3) Uani 1 1 d .
O1 O 0.53815(11) 0.17729(11) 0.58533(3) 0.0124(3) Uani 1 1 d .
O2 O 0.38210(11) 0.33872(10) 0.59377(3) 0.0111(3) Uani 1 1 d .
O3 O 0.54266(12) 0.30531(11) 0.66191(3) 0.0128(3) Uani 1 1 d .
O4 O 0.38509(11) 0.14313(11) 0.65784(3) 0.0117(3) Uani 1 1 d .
O5 O 0.81190(14) 0.34261(12) 0.64033(4) 0.0229(4) Uani 1 1 d D
H5A H 0.780(2) 0.2889(15) 0.6310(5) 0.027 Uiso 1 1 d D
H5B H 0.8462(19) 0.3139(18) 0.6563(4) 0.027 Uiso 1 1 d D
O6 O 0.45703(14) 0.55239(12) 0.61482(4) 0.0213(3) Uani 1 1 d D
H6A H 0.438(2) 0.4910(12) 0.6060(5) 0.026 Uiso 1 1 d D
H6B H 0.480(2) 0.5912(16) 0.5987(4) 0.026 Uiso 1 1 d D
O7 O 0.55723(14) 0.70423(13) 0.68297(4) 0.0233(4) Uani 1 1 d D
H7A H 0.5543(19) 0.712(2) 0.7037(3) 0.028 Uiso 1 1 d D
H7B H 0.4903(11) 0.716(2) 0.6772(6) 0.028 Uiso 1 1 d D
O8 O 0.74266(13) 0.63602(14) 0.60701(4) 0.0231(4) Uani 1 1 d D
H8A H 0.8045(11) 0.644(2) 0.5975(5) 0.028 Uiso 1 1 d D
H8B H 0.6979(15) 0.650(2) 0.5915(5) 0.028 Uiso 1 1 d D
O9 O 0.15163(12) 0.21750(12) 0.65061(4) 0.0190(3) Uani 1 1 d D
H9A H 0.2137(11) 0.1986(18) 0.6571(6) 0.023 Uiso 1 1 d D
H9B H 0.1341(18) 0.1648(15) 0.6380(5) 0.023 Uiso 1 1 d D
O10 O -0.02565(14) 0.42131(13) 0.59576(4) 0.0250(4) Uani 1 1 d D
H10A H -0.0793(16) 0.4084(19) 0.6082(5) 0.030 Uiso 1 1 d D
H10B H -0.038(2) 0.4823(13) 0.5868(6) 0.030 Uiso 1 1 d D
O11 O 0.55510(14) 0.70098(14) 0.56842(4) 0.0238(4) Uani 1 1 d D
H11A H 0.546(2) 0.6885(19) 0.5483(3) 0.029 Uiso 1 1 d D
H11B H 0.540(2) 0.7686(10) 0.5718(6) 0.029 Uiso 1 1 d D
C1 C 0.50974(17) 0.23377(16) 0.55644(5) 0.0125(4) Uani 1 1 d .
C2 C 0.60174(19) 0.32614(18) 0.55004(5) 0.0182(5) Uani 1 1 d .
C3 C 0.5186(2) 0.14498(18) 0.52758(5) 0.0199(5) Uani 1 1 d .
C4 C 0.38604(17) 0.29465(16) 0.56190(5) 0.0114(4) Uani 1 1 d .
C5 C 0.35570(18) 0.39192(16) 0.53700(5) 0.0155(4) Uani 1 1 d .
C6 C 0.28951(18) 0.20567(17) 0.55987(5) 0.0154(4) Uani 1 1 d .
C7 C 0.50129(17) 0.27239(16) 0.69208(5) 0.0115(4) Uani 1 1 d .
C8 C 0.59999(18) 0.28113(17) 0.71766(5) 0.0170(4) Uani 1 1 d .
C9 C 0.41172(19) 0.36289(17) 0.70238(5) 0.0179(5) Uani 1 1 d .
C10 C 0.44204(17) 0.14570(16) 0.68787(5) 0.0111(4) Uani 1 1 d .
C11 C 0.35758(19) 0.11082(17) 0.71581(5) 0.0171(4) Uani 1 1 d .
C12 C 0.53238(18) 0.05067(17) 0.68599(6) 0.0174(5) Uani 1 1 d .

loop_
_atom_site_aniso_label
_atom_site_aniso_U_11
_atom_site_aniso_U_22
_atom_site_aniso_U_33
_atom_site_aniso_U_23
_atom_site_aniso_U_13
_atom_site_aniso_U_12
Zn1 0.01188(13) 0.01257(11) 0.00711(12) 0.00066(8) 0.00003(9) -0.00027(9)
K1 0.0164(2) 0.0153(2) 0.0268(3) 0.00431(18) 0.0017(2) -0.00158(17)
K2 0.0240(3) 0.0218(2) 0.0304(3) 0.0016(2) 0.0035(2) 0.0035(2)
F1 0.0307(9) 0.0396(8) 0.0334(9) -0.0113(7) 0.0085(7) 0.0170(6)
F2 0.0754(12) 0.0297(7) 0.0082(7) -0.0009(6) -0.0029(7) 0.0197(7)
F3 0.0410(9) 0.0180(6) 0.0236(8) -0.0084(5) 0.0015(6) 0.0000(6)
F4 0.0269(8) 0.0314(7) 0.0239(8) 0.0168(6) 0.0082(6) 0.0032(6)
F5 0.0126(7) 0.0360(7) 0.0322(8) 0.0112(6) 0.0065(6) 0.0039(6)
F6 0.0215(7) 0.0241(6) 0.0286(8) -0.0036(6) 0.0032(6) -0.0082(5)
F7 0.0270(7) 0.0132(6) 0.0210(7) 0.0043(5) -0.0029(6) -0.0012(5)
F8 0.0371(8) 0.0231(6) 0.0089(7) 0.0019(5) -0.0017(6) 0.0066(6)
F9 0.0192(7) 0.0223(6) 0.0271(7) 0.0027(5) -0.0038(6) 0.0098(5)
F10 0.0116(6) 0.0282(7) 0.0319(8) -0.0004(6) 0.0008(6) -0.0012(5)
F11 0.0300(8) 0.0239(6) 0.0175(7) -0.0030(5) -0.0100(6) -0.0062(6)
F12 0.0230(7) 0.0149(6) 0.0196(7) 0.0039(5) -0.0030(6) -0.0053(5)
F13 0.0317(8) 0.0248(7) 0.0276(8) -0.0023(6) -0.0116(6) -0.0126(6)
F14 0.0131(7) 0.0366(7) 0.0279(8) -0.0012(6) -0.0058(6) 0.0021(6)
F15 0.0255(7) 0.0494(8) 0.0100(7) 0.0064(6) -0.0050(6) -0.0076(6)
F16 0.0343(8) 0.0128(6) 0.0343(8) -0.0063(5) -0.0007(7) -0.0005(5)
F17 0.0293(8) 0.0322(7) 0.0174(7) -0.0098(6) 0.0064(6) 0.0039(6)
F18 0.0188(7) 0.0221(6) 0.0265(7) -0.0059(5) -0.0060(6) 0.0086(5)
F19 0.0290(8) 0.0359(7) 0.0082(6) 0.0037(5) 0.0000(6) -0.0090(6)
F20 0.0152(7) 0.0416(8) 0.0209(7) 0.0017(6) 0.0073(6) 0.0008(6)
F21 0.0353(8) 0.0264(7) 0.0227(7) 0.0023(6) 0.0043(6) -0.0179(6)
F22 0.0180(7) 0.0222(6) 0.0258(7) -0.0005(5) 0.0068(6) 0.0062(5)
F23 0.0326(8) 0.0110(5) 0.0325(8) -0.0019(5) -0.0010(6) 0.0008(5)
F24 0.0294(8) 0.0264(7) 0.0251(8) 0.0090(6) -0.0097(6) 0.0060(6)
O1 0.0135(7) 0.0151(6) 0.0084(7) 0.0028(5) 0.0012(6) 0.0037(6)
O2 0.0128(7) 0.0127(6) 0.0077(7) -0.0022(5) 0.0000(6) 0.0017(5)
O3 0.0151(8) 0.0153(6) 0.0080(7) 0.0009(5) 0.0003(6) -0.0042(6)
O4 0.0120(7) 0.0151(6) 0.0080(7) -0.0001(5) -0.0016(6) -0.0030(5)
O5 0.0204(9) 0.0187(8) 0.0294(10) 0.0018(7) -0.0025(7) -0.0018(6)
O6 0.0302(9) 0.0160(7) 0.0175(8) -0.0020(6) 0.0000(7) -0.0011(7)
O7 0.0277(9) 0.0249(8) 0.0173(9) 0.0011(7) -0.0011(7) 0.0021(7)
O8 0.0136(8) 0.0328(8) 0.0230(9) 0.0080(7) 0.0009(7) -0.0017(7)
O9 0.0119(8) 0.0146(7) 0.0304(10) -0.0021(6) -0.0101(7) -0.0024(6)
O10 0.0256(9) 0.0231(8) 0.0264(10) 0.0080(7) 0.0080(8) 0.0004(7)
O11 0.0238(9) 0.0281(8) 0.0196(9) 0.0030(7) -0.0019(8) 0.0009(7)
C1 0.0128(10) 0.0148(9) 0.0100(10) 0.0010(8) 0.0041(8) 0.0031(8)
C2 0.0176(12) 0.0219(10) 0.0152(11) 0.0058(9) 0.0040(9) 0.0018(9)
C3 0.0281(13) 0.0219(10) 0.0096(11) 0.0012(8) 0.0013(9) 0.0091(9)
C4 0.0103(10) 0.0134(9) 0.0105(10) 0.0003(7) -0.0011(8) 0.0009(8)
C5 0.0199(11) 0.0148(9) 0.0118(11) 0.0003(8) -0.0025(9) 0.0025(8)
C6 0.0160(11) 0.0166(9) 0.0135(11) -0.0005(8) -0.0027(9) -0.0009(8)
C7 0.0115(10) 0.0128(9) 0.0101(10) -0.0010(8) -0.0005(8) -0.0012(8)
C8 0.0166(11) 0.0219(10) 0.0125(11) 0.0001(8) -0.0023(9) -0.0040(9)
C9 0.0208(12) 0.0164(10) 0.0166(12) -0.0045(8) 0.0007(9) 0.0007(9)
C10 0.0112(10) 0.0144(9) 0.0079(10) 0.0002(7) -0.0006(8) -0.0010(8)
C11 0.0194(12) 0.0214(10) 0.0106(11) 0.0005(8) 0.0001(9) -0.0064(9)
C12 0.0203(12) 0.0143(9) 0.0178(12) 0.0016(8) -0.0022(9) 0.0010(8)

loop_
_atom_type_symbol
_atom_type_description
_atom_type_scat_dispersion_real
_atom_type_scat_dispersion_imag
_atom_type_scat_source
C C 0.0033 0.0016 'International Tables Vol C Tables 4.2.6.8 and 6.1.1.4'
H H 0.0000 0.0000 'International Tables Vol C Tables 4.2.6.8 and 6.1.1.4'
O O 0.0106 0.0060 'International Tables Vol C Tables 4.2.6.8 and 6.1.1.4'
F F 0.0171 0.0103 'International Tables Vol C Tables 4.2.6.8 and 6.1.1.4'
K K 0.2009 0.2494 'International Tables Vol C Tables 4.2.6.8 and 6.1.1.4'
Zn Zn 0.2839 1.4301 'International Tables Vol C Tables 4.2.6.8 and 6.1.1.4'

loop_
_geom_angle_atom_site_label_1
_geom_angle_atom_site_label_2
_geom_angle_atom_site_label_3
_geom_angle
_geom_angle_site_symmetry_1
_geom_angle_site_symmetry_3
O3 Zn1 O1 123.45(6) . .
O3 Zn1 O2 118.76(6) . .
O1 Zn1 O2 86.48(6) . .
O3 Zn1 O4 87.18(6) . .
O1 Zn1 O4 123.09(6) . .
O2 Zn1 O4 122.00(6) . .
O3 Zn1 K2 100.30(4) . .
O1 Zn1 K2 125.69(4) . .
O2 Zn1 K2 41.68(4) . .
O4 Zn1 K2 85.92(4) . .
O3 Zn1 K1 35.35(4) . .
O1 Zn1 K1 105.97(4) . .
O2 Zn1 K1 89.39(4) . .
O4 Zn1 K1 120.76(4) . .
K2 Zn1 K1 91.220(12) . .
O3 Zn1 K2 125.69(4) . 8_655
O1 Zn1 K2 82.04(4) . 8_655
O2 Zn1 K2 108.92(4) . 8_655
O4 Zn1 K2 44.04(4) . 8_655
K2 Zn1 K2 98.326(8) . 8_655
K1 Zn1 K2 160.655(12) . 8_655
O8 K1 O3 140.78(5) . .
O8 K1 O5 88.28(5) . .
O3 K1 O5 75.39(5) . .
O8 K1 O7 88.25(5) . .
O3 K1 O7 119.43(5) . .
O5 K1 O7 157.84(5) . .
O8 K1 O6 80.05(5) . .
O3 K1 O6 81.12(4) . .
O5 K1 O6 125.57(5) . .
O7 K1 O6 75.21(5) . .
O8 K1 F13 156.24(5) . .
O3 K1 F13 57.83(4) . .
O5 K1 F13 83.57(5) . .
O7 K1 F13 90.94(5) . .
O6 K1 F13 122.61(5) . .
O8 K1 F22 62.41(4) . 8_765
O3 K1 F22 133.32(4) . 8_765
O5 K1 F22 64.17(4) . 8_765
O7 K1 F22 94.98(4) . 8_765
O6 K1 F22 141.64(4) . 8_765
F13 K1 F22 94.04(4) . 8_765
O8 K1 F16 146.07(5) . .
O3 K1 F16 55.38(4) . .
O5 K1 F16 124.55(4) . .
O7 K1 F16 64.61(4) . .
O6 K1 F16 73.79(4) . .
F13 K1 F16 50.65(4) . .
F22 K1 F16 135.70(4) 8_765 .
O8 K1 Zn1 117.87(4) . .
O3 K1 Zn1 24.31(3) . .
O5 K1 Zn1 77.47(4) . .
O7 K1 Zn1 123.13(4) . .
O6 K1 Zn1 62.72(3) . .
F13 K1 Zn1 82.10(3) . .
F22 K1 Zn1 141.64(3) 8_765 .
F16 K1 Zn1 67.99(3) . .
O8 K1 H8B 14.5(3) . .
O3 K1 H8B 131.1(4) . .
O5 K1 H8B 95.1(4) . .
O7 K1 H8B 86.7(5) . .
O6 K1 H8B 65.7(3) . .
F13 K1 H8B 170.4(3) . .
F22 K1 H8B 76.9(3) 8_765 .
F16 K1 H8B 135.2(3) . .
Zn1 K1 H8B 107.0(4) . .
O9 K2 O10 89.91(5) . .
O9 K2 F12 161.76(5) . 8_665
O10 K2 F12 77.22(4) . 8_665
O9 K2 O2 86.28(4) . .
O10 K2 O2 123.72(5) . .
F12 K2 O2 90.16(4) 8_665 .
O9 K2 F23 73.93(4) . 8_665
O10 K2 F23 69.46(5) . 8_665
F12 K2 F23 112.44(4) 8_665 8_665
O2 K2 F23 156.71(4) . 8_665
O9 K2 F18 61.50(4) . .
O10 K2 F18 145.71(5) . .
F12 K2 F18 134.65(4) 8_665 .
O2 K2 F18 75.90(4) . .
F23 K2 F18 83.78(4) 8_665 .
O9 K2 O4 124.52(5) . 8_665
O10 K2 O4 88.14(5) . 8_665
F12 K2 O4 68.62(4) 8_665 8_665
O2 K2 O4 137.55(4) . 8_665
F23 K2 O4 53.74(4) 8_665 8_665
F18 K2 O4 93.05(4) . 8_665
O9 K2 F10 67.48(4) . .
O10 K2 F10 73.61(4) . .
F12 K2 F10 96.17(4) 8_665 .
O2 K2 F10 53.27(4) . .
F23 K2 F10 125.63(4) 8_665 .
F18 K2 F10 108.16(4) . .
O4 K2 F10 158.74(4) 8_665 .
O9 K2 Zn1 66.56(3) . .
O10 K2 Zn1 137.11(4) . .
F12 K2 Zn1 114.81(3) 8_665 .
O2 K2 Zn1 27.10(3) . .
F23 K2 Zn1 129.82(3) 8_665 .
F18 K2 Zn1 50.79(3) . .
O4 K2 Zn1 134.74(3) 8_665 .
F10 K2 Zn1 64.46(3) . .
O9 K2 Zn1 139.61(4) . 8_665
O10 K2 Zn1 68.90(4) . 8_665
F12 K2 Zn1 46.73(3) 8_665 8_665
O2 K2 Zn1 134.10(3) . 8_665
F23 K2 Zn1 66.60(3) 8_665 8_665
F18 K2 Zn1 120.15(3) . 8_665
O4 K2 Zn1 27.56(3) 8_665 8_665
F10 K2 Zn1 131.56(3) . 8_665
Zn1 K2 Zn1 149.819(15) . 8_665
O9 K2 H9A 15.1(3) . .
O10 K2 H9A 104.6(3) . .
F12 K2 H9A 164.0(4) 8_665 .
O2 K2 H9A 75.5(4) . .
F23 K2 H9A 82.6(4) 8_665 .
F18 K2 H9A 49.2(3) . .
O4 K2 H9A 127.0(4) 8_665 .
F10 K2 H9A 69.6(4) . .
Zn1 K2 H9A 53.1(3) . .
Zn1 K2 H9A 149.0(4) 8_665 .
C6 F10 K2 123.66(11) . .
C6 F12 K2 168.97(12) . 8_655
C8 F13 K1 114.87(12) . .
C9 F16 K1 118.55(12) . .
C9 F18 K2 155.89(12) . .
C12 F22 K1 134.48(11) . 8_755
C12 F23 K2 126.74(11) . 8_655
C1 O1 Zn1 112.75(11) . .
C4 O2 Zn1 109.81(11) . .
C4 O2 K2 124.38(11) . .
Zn1 O2 K2 111.22(6) . .
C7 O3 Zn1 112.85(12) . .
C7 O3 K1 121.30(11) . .
Zn1 O3 K1 120.35(6) . .
C10 O4 Zn1 109.63(11) . .
C10 O4 K2 123.11(10) . 8_655
Zn1 O4 K2 108.41(5) . 8_655
K1 O5 H5A 107.6(19) . .
K1 O5 H5B 117.8(18) . .
H5A O5 H5B 105.1(18) . .
K1 O6 H6A 106.4(17) . .
K1 O6 H6B 105.7(18) . .
H6A O6 H6B 103.6(18) . .
K1 O7 H7A 120.7(17) . .
K1 O7 H7B 113.2(17) . .
H7A O7 H7B 102.4(18) . .
K1 O8 H8A 138.4(17) . .
K1 O8 H8B 112.2(17) . .
H8A O8 H8B 101.8(18) . .
K2 O9 H9A 104.1(17) . .
K2 O9 H9B 119.5(17) . .
H9A O9 H9B 102.5(18) . .
K2 O10 H10A 117.4(19) . .
K2 O10 H10B 108.6(18) . .
H10A O10 H10B 106.4(19) . .
H11A O11 H11B 107.6(19) . .
O1 C1 C3 106.14(15) . .
O1 C1 C2 107.54(17) . .
C3 C1 C2 107.41(17) . .
O1 C1 C4 108.61(15) . .
C3 C1 C4 116.66(17) . .
C2 C1 C4 110.09(15) . .
F4 C2 F5 106.35(17) . .
F4 C2 F6 107.85(16) . .
F5 C2 F6 105.76(18) . .
F4 C2 C1 113.90(18) . .
F5 C2 C1 111.61(16) . .
F6 C2 C1 110.93(17) . .
F3 C3 F2 107.25(19) . .
F3 C3 F1 105.31(17) . .
F2 C3 F1 107.00(18) . .
F3 C3 C1 111.49(17) . .
F2 C3 C1 114.63(17) . .
F1 C3 C1 110.63(18) . .
O2 C4 C6 106.09(16) . .
O2 C4 C5 107.69(15) . .
C6 C4 C5 106.90(16) . .
O2 C4 C1 108.45(15) . .
C6 C4 C1 111.02(15) . .
C5 C4 C1 116.20(16) . .
F8 C5 F7 107.88(17) . .
F8 C5 F9 106.70(17) . .
F7 C5 F9 105.86(16) . .
F8 C5 C4 114.32(16) . .
F7 C5 C4 111.46(16) . .
F9 C5 C4 110.17(17) . .
F11 C6 F10 107.05(17) . .
F11 C6 F12 108.33(16) . .
F10 C6 F12 104.77(16) . .
F11 C6 C4 114.28(17) . .
F10 C6 C4 111.10(16) . .
F12 C6 C4 110.81(16) . .
O3 C7 C8 106.72(16) . .
O3 C7 C9 106.61(16) . .
C8 C7 C9 107.29(16) . .
O3 C7 C10 108.76(15) . .
C8 C7 C10 116.48(15) . .
C9 C7 C10 110.49(16) . .
F14 C8 F15 107.65(17) . .
F14 C8 F13 105.43(17) . .
F15 C8 F13 106.50(17) . .
F14 C8 C7 112.12(17) . .
F15 C8 C7 114.37(17) . .
F13 C8 C7 110.25(16) . .
F17 C9 F16 106.79(16) . .
F17 C9 F18 108.05(18) . .
F16 C9 F18 104.98(17) . .
F17 C9 C7 115.25(17) . .
F16 C9 C7 111.14(17) . .
F18 C9 C7 110.06(16) . .
O4 C10 C12 106.45(16) . .
O4 C10 C11 107.40(16) . .
C12 C10 C11 106.94(16) . .
O4 C10 C7 108.49(15) . .
C12 C10 C7 111.01(16) . .
C11 C10 C7 116.08(16) . .
F20 C11 F19 107.49(17) . .
F20 C11 F21 106.21(17) . .
F19 C11 F21 106.25(17) . .
F20 C11 C10 111.66(17) . .
F19 C11 C10 114.04(17) . .
F21 C11 C10 110.74(17) . .
F24 C12 F22 107.90(17) . .
F24 C12 F23 106.41(16) . .
F22 C12 F23 105.08(17) . .
F24 C12 C10 114.69(17) . .
F22 C12 C10 111.28(16) . .
F23 C12 C10 110.92(17) . .

loop_
_geom_bond_atom_site_label_1
_geom_bond_atom_site_label_2
_geom_bond_distance
_geom_bond_site_symmetry_2
Zn1 O3 1.9192(14) .
Zn1 O1 1.9431(14) .
Zn1 O2 1.9629(13) .
Zn1 O4 1.9654(14) .
Zn1 K2 4.0169(6) .
Zn1 K1 4.0239(5) .
Zn1 K2 4.0314(6) 8_655
K1 O8 2.6699(16) .
K1 O3 2.6976(14) .
K1 O5 2.7687(16) .
K1 O7 2.8258(17) .
K1 O6 2.8443(17) .
K1 F13 2.9271(15) .
K1 F22 2.9539(13) 8_765
K1 F16 2.9836(15) .
K1 H8B 3.08(2) .
K2 O9 2.7332(15) .
K2 O10 2.7413(18) .
K2 F12 2.8219(12) 8_665
K2 O2 2.8655(14) .
K2 F23 2.8658(15) 8_665
K2 F18 2.9291(14) .
K2 O4 2.9534(14) 8_665
K2 F10 2.9912(14) .
K2 Zn1 4.0313(6) 8_665
K2 H9A 3.03(2) .
F1 C3 1.330(3) .
F2 C3 1.329(2) .
F3 C3 1.329(3) .
F4 C2 1.334(2) .
F5 C2 1.333(2) .
F6 C2 1.338(2) .
F7 C5 1.334(2) .
F8 C5 1.327(2) .
F9 C5 1.333(2) .
F10 C6 1.336(2) .
F11 C6 1.326(2) .
F12 C6 1.348(2) .
F12 K2 2.8219(12) 8_655
F13 C8 1.339(2) .
F14 C8 1.327(2) .
F15 C8 1.331(2) .
F16 C9 1.339(2) .
F17 C9 1.326(2) .
F18 C9 1.346(2) .
F19 C11 1.335(2) .
F20 C11 1.326(3) .
F21 C11 1.338(2) .
F22 C12 1.340(2) .
F22 K1 2.9539(13) 8_755
F23 C12 1.342(2) .
F23 K2 2.8660(15) 8_655
F24 C12 1.331(2) .
O1 C1 1.371(2) .
O2 C4 1.372(2) .
O3 C7 1.355(2) .
O4 C10 1.375(2) .
O4 K2 2.9534(14) 8_655
O5 H5A 0.825(10) .
O5 H5B 0.828(10) .
O6 H6A 0.833(10) .
O6 H6B 0.832(10) .
O7 H7A 0.833(10) .
O7 H7B 0.839(10) .
O8 H8A 0.833(10) .
O8 H8B 0.832(10) .
O9 H9A 0.812(10) .
O9 H9B 0.824(9) .
O10 H10A 0.822(10) .
O10 H10B 0.816(10) .
O11 H11A 0.823(10) .
O11 H11B 0.826(10) .
C1 C3 1.557(3) .
C1 C2 1.563(3) .
C1 C4 1.650(3) .
C4 C6 1.555(3) .
C4 C5 1.557(3) .
C7 C8 1.557(3) .
C7 C9 1.561(3) .
C7 C10 1.657(3) .
C10 C12 1.552(3) .
C10 C11 1.554(3) .

loop_
_geom_hbond_atom_site_label_D
_geom_hbond_atom_site_label_H
_geom_hbond_atom_site_label_A
_geom_hbond_distance_DH
_geom_hbond_distance_HA
_geom_hbond_distance_DA
_geom_hbond_angle_DHA
_geom_hbond_site_symmetry_A
O5 H5A O8 0.825(10) 2.055(13) 2.844(2) 160(3) 8_755
O5 H5B O7 0.828(10) 2.027(13) 2.820(2) 160(2) 8_755
O6 H6A O2 0.833(10) 1.973(10) 2.795(2) 169(2) .
O6 H6A F7 0.833(10) 2.53(2) 3.010(2) 118.1(18) .
O6 H6B O11 0.832(10) 1.981(10) 2.798(2) 167(2) .
O7 H7A F19 0.833(10) 2.315(17) 3.009(2) 141(2) 3_656
O7 H7B O9 0.839(10) 1.991(11) 2.802(2) 162(2) 8_665
O7 H7A F15 0.833(10) 2.461(17) 3.173(2) 144(2) 3_656
O8 H8A O1 0.833(10) 1.972(11) 2.788(2) 166(2) 8_765
O8 H8B O11 0.832(10) 2.022(12) 2.814(2) 159(2) .
O9 H9A O4 0.812(10) 2.139(12) 2.924(2) 162(2) .
O9 H9A F20 0.812(10) 2.38(2) 2.920(2) 125(2) .
O9 H9B O6 0.824(9) 1.944(11) 2.734(2) 160(2) 8_655
O10 H10A O5 0.822(10) 1.977(11) 2.782(2) 166(2) 1_455
O10 H10B O1 0.816(10) 2.295(15) 3.043(2) 153(2) 8_665
O10 H10B F3 0.816(10) 2.479(19) 3.039(2) 127(2) 8_665
O11 H11A F2 0.823(10) 2.398(19) 3.000(2) 131(2) 5_666
O11 H11A F8 0.823(10) 2.431(16) 3.154(2) 147(2) 5_666
O11 H11B O10 0.826(10) 2.042(11) 2.833(2) 160(2) 8_665

loop_
_geom_torsion_atom_site_label_1
_geom_torsion_atom_site_label_2
_geom_torsion_atom_site_label_3
_geom_torsion_atom_site_label_4
_geom_torsion
_geom_torsion_site_symmetry_1
_geom_torsion_site_symmetry_4
O3 Zn1 K1 O8 163.44(8) . .
O1 Zn1 K1 O8 37.46(6) . .
O2 Zn1 K1 O8 -48.70(6) . .
O4 Zn1 K1 O8 -176.32(6) . .
K2 Zn1 K1 O8 -90.35(4) . .
K2 Zn1 K1 O8 149.79(5) 8_655 .
O1 Zn1 K1 O3 -125.98(8) . .
O2 Zn1 K1 O3 147.86(8) . .
O4 Zn1 K1 O3 20.24(9) . .
K2 Zn1 K1 O3 106.21(7) . .
K2 Zn1 K1 O3 -13.65(8) 8_655 .
O3 Zn1 K1 O5 82.20(8) . .
O1 Zn1 K1 O5 -43.79(5) . .
O2 Zn1 K1 O5 -129.95(5) . .
O4 Zn1 K1 O5 102.44(6) . .
K2 Zn1 K1 O5 -171.59(4) . .
K2 Zn1 K1 O5 68.55(5) 8_655 .
O3 Zn1 K1 O7 -88.88(8) . .
O1 Zn1 K1 O7 145.14(6) . .
O2 Zn1 K1 O7 58.98(6) . .
O4 Zn1 K1 O7 -68.64(6) . .
K2 Zn1 K1 O7 17.34(4) . .
K2 Zn1 K1 O7 -102.53(5) 8_655 .
O3 Zn1 K1 O6 -136.07(8) . .
O1 Zn1 K1 O6 97.94(6) . .
O2 Zn1 K1 O6 11.78(5) . .
O4 Zn1 K1 O6 -115.83(6) . .
K2 Zn1 K1 O6 -29.86(4) . .
K2 Zn1 K1 O6 -149.72(5) 8_655 .
O3 Zn1 K1 F13 -2.93(8) . .
O1 Zn1 K1 F13 -128.91(5) . .
O2 Zn1 K1 F13 144.93(5) . .
O4 Zn1 K1 F13 17.31(6) . .
K2 Zn1 K1 F13 103.28(3) . .
K2 Zn1 K1 F13 -16.58(5) 8_655 .
O3 Zn1 K1 F22 83.59(9) . 8_765
O1 Zn1 K1 F22 -42.40(6) . 8_765
O2 Zn1 K1 F22 -128.56(6) . 8_765
O4 Zn1 K1 F22 103.82(7) . 8_765
K2 Zn1 K1 F22 -170.20(5) . 8_765
K2 Zn1 K1 F22 69.93(6) 8_655 8_765
O3 Zn1 K1 F16 -53.56(8) . .
O1 Zn1 K1 F16 -179.55(5) . .
O2 Zn1 K1 F16 94.29(5) . .
O4 Zn1 K1 F16 -33.32(6) . .
K2 Zn1 K1 F16 52.65(3) . .
K2 Zn1 K1 F16 -67.21(5) 8_655 .
O3 Zn1 K2 O9 -104.13(6) . .
O1 Zn1 K2 O9 110.76(6) . .
O2 Zn1 K2 O9 133.79(7) . .
O4 Zn1 K2 O9 -17.75(5) . .
K1 Zn1 K2 O9 -138.50(4) . .
K2 Zn1 K2 O9 24.62(4) 8_655 .
O3 Zn1 K2 O10 -166.15(7) . .
O1 Zn1 K2 O10 48.74(8) . .
O2 Zn1 K2 O10 71.76(8) . .
O4 Zn1 K2 O10 -79.77(7) . .
K1 Zn1 K2 O10 159.47(6) . .
K2 Zn1 K2 O10 -37.40(6) 8_655 .
O3 Zn1 K2 F12 95.82(5) . 8_665
O1 Zn1 K2 F12 -49.29(6) . 8_665
O2 Zn1 K2 F12 -26.27(6) . 8_665
O4 Zn1 K2 F12 -177.80(5) . 8_665
K1 Zn1 K2 F12 61.44(3) . 8_665
K2 Zn1 K2 F12 -135.43(3) 8_655 8_665
O3 Zn1 K2 O2 122.09(7) . .
O1 Zn1 K2 O2 -23.03(8) . .
O4 Zn1 K2 O2 -151.53(7) . .
K1 Zn1 K2 O2 87.71(6) . .
K2 Zn1 K2 O2 -109.17(6) 8_655 .
O3 Zn1 K2 F23 -63.08(6) . 8_665
O1 Zn1 K2 F23 151.81(6) . 8_665
O2 Zn1 K2 F23 174.83(7) . 8_665
O4 Zn1 K2 F23 23.30(5) . 8_665
K1 Zn1 K2 F23 -97.46(4) . 8_665
K2 Zn1 K2 F23 65.67(4) 8_655 8_665
O3 Zn1 K2 F18 -32.64(5) . .
O1 Zn1 K2 F18 -177.76(6) . .
O2 Zn1 K2 F18 -154.73(7) . .
O4 Zn1 K2 F18 53.74(5) . .
K1 Zn1 K2 F18 -67.02(3) . .
K2 Zn1 K2 F18 96.10(3) 8_655 .
O3 Zn1 K2 O4 11.98(6) . 8_665
O1 Zn1 K2 O4 -133.14(6) . 8_665
O2 Zn1 K2 O4 -110.11(7) . 8_665
O4 Zn1 K2 O4 98.35(7) . 8_665
K1 Zn1 K2 O4 -22.40(4) . 8_665
K2 Zn1 K2 O4 140.72(4) 8_655 8_665
O3 Zn1 K2 F10 -179.32(5) . .
O1 Zn1 K2 F10 35.56(6) . .
O2 Zn1 K2 F10 58.59(6) . .
O4 Zn1 K2 F10 -92.95(5) . .
K1 Zn1 K2 F10 146.30(3) . .
K2 Zn1 K2 F10 -50.58(3) 8_655 .
O3 Zn1 K2 Zn1 50.83(5) . 8_665
O1 Zn1 K2 Zn1 -94.28(6) . 8_665
O2 Zn1 K2 Zn1 -71.26(6) . 8_665
O4 Zn1 K2 Zn1 137.21(5) . 8_665
K1 Zn1 K2 Zn1 16.45(3) . 8_665
K2 Zn1 K2 Zn1 179.57(2) 8_655 8_665
O9 K2 F10 C6 -99.67(14) . .
O10 K2 F10 C6 163.44(15) . .
F12 K2 F10 C6 88.72(14) 8_665 .
O2 K2 F10 C6 3.15(13) . .
F23 K2 F10 C6 -147.92(13) 8_665 .
F18 K2 F10 C6 -52.48(14) . .
O4 K2 F10 C6 131.55(15) 8_665 .
Zn1 K2 F10 C6 -25.87(13) . .
Zn1 K2 F10 C6 123.08(13) 8_665 .
O8 K1 F13 C8 -135.84(15) . .
O3 K1 F13 C8 11.61(13) . .
O5 K1 F13 C8 -65.16(14) . .
O7 K1 F13 C8 136.37(14) . .
O6 K1 F13 C8 63.37(15) . .
F22 K1 F13 C8 -128.58(13) 8_765 .
F16 K1 F13 C8 80.98(13) . .
Zn1 K1 F13 C8 13.03(13) . .
O8 K1 F16 C9 136.06(14) . .
O3 K1 F16 C9 4.73(13) . .
O5 K1 F16 C9 -27.32(16) . .
O7 K1 F16 C9 176.06(15) . .
O6 K1 F16 C9 95.05(14) . .
F13 K1 F16 C9 -69.57(14) . .
F22 K1 F16 C9 -114.36(14) 8_765 .
Zn1 K1 F16 C9 28.46(13) . .
O9 K2 F18 C9 162.7(3) . .
O10 K2 F18 C9 -160.4(3) . .
F12 K2 F18 C9 -6.6(3) 8_665 .
O2 K2 F18 C9 69.3(3) . .
F23 K2 F18 C9 -122.2(3) 8_665 .
O4 K2 F18 C9 -69.2(3) 8_665 .
F10 K2 F18 C9 112.3(3) . .
Zn1 K2 F18 C9 80.8(3) . .
Zn1 K2 F18 C9 -63.9(3) 8_665 .
O3 Zn1 O1 C1 -117.53(13) . .
O2 Zn1 O1 C1 4.96(13) . .
O4 Zn1 O1 C1 131.37(12) . .
K2 Zn1 O1 C1 20.06(14) . .
K1 Zn1 O1 C1 -83.40(13) . .
K2 Zn1 O1 C1 114.63(13) 8_655 .
O3 Zn1 O2 C4 146.43(11) . .
O1 Zn1 O2 C4 19.83(12) . .
O4 Zn1 O2 C4 -107.51(12) . .
K2 Zn1 O2 C4 -141.61(14) . .
K1 Zn1 O2 C4 125.87(11) . .
K2 Zn1 O2 C4 -60.50(12) 8_655 .
O3 Zn1 O2 K2 -71.96(7) . .
O1 Zn1 O2 K2 161.44(6) . .
O4 Zn1 O2 K2 34.10(8) . .
K1 Zn1 O2 K2 -92.52(4) . .
K2 Zn1 O2 K2 81.10(5) 8_655 .
O9 K2 O2 C4 93.34(13) . .
O10 K2 O2 C4 5.94(15) . .
F12 K2 O2 C4 -68.76(13) 8_665 .
F23 K2 O2 C4 124.85(14) 8_665 .
F18 K2 O2 C4 154.87(13) . .
O4 K2 O2 C4 -126.28(13) 8_665 .
F10 K2 O2 C4 28.83(12) . .
Zn1 K2 O2 C4 134.93(16) . .
Zn1 K2 O2 C4 -86.60(13) 8_665 .
O9 K2 O2 Zn1 -41.59(6) . .
O10 K2 O2 Zn1 -128.99(6) . .
F12 K2 O2 Zn1 156.32(6) 8_665 .
F23 K2 O2 Zn1 -10.08(14) 8_665 .
F18 K2 O2 Zn1 19.94(5) . .
O4 K2 O2 Zn1 98.79(7) 8_665 .
F10 K2 O2 Zn1 -106.10(7) . .
Zn1 K2 O2 Zn1 138.47(4) 8_665 .
O1 Zn1 O3 C7 -137.05(12) . .
O2 Zn1 O3 C7 116.77(12) . .
O4 Zn1 O3 C7 -8.55(13) . .
K2 Zn1 O3 C7 76.78(12) . .
K1 Zn1 O3 C7 154.13(16) . .
K2 Zn1 O3 C7 -31.39(14) 8_655 .
O1 Zn1 O3 K1 68.81(9) . .
O2 Zn1 O3 K1 -37.37(9) . .
O4 Zn1 O3 K1 -162.69(7) . .
K2 Zn1 O3 K1 -77.36(6) . .
K2 Zn1 O3 K1 174.48(3) 8_655 .
O8 K1 O3 C7 -175.42(13) . .
O5 K1 O3 C7 116.20(14) . .
O7 K1 O3 C7 -45.94(15) . .
O6 K1 O3 C7 -113.32(14) . .
F13 K1 O3 C7 24.64(13) . .
F22 K1 O3 C7 86.03(14) 8_765 .
F16 K1 O3 C7 -36.94(13) . .
Zn1 K1 O3 C7 -151.93(18) . .
O8 K1 O3 Zn1 -23.48(12) . .
O5 K1 O3 Zn1 -91.87(8) . .
O7 K1 O3 Zn1 105.99(8) . .
O6 K1 O3 Zn1 38.61(7) . .
F13 K1 O3 Zn1 176.57(9) . .
F22 K1 O3 Zn1 -122.03(7) 8_765 .
F16 K1 O3 Zn1 114.99(8) . .
O3 Zn1 O4 C10 -16.15(12) . .
O1 Zn1 O4 C10 112.65(12) . .
O2 Zn1 O4 C10 -138.65(11) . .
K2 Zn1 O4 C10 -116.70(11) . .
K1 Zn1 O4 C10 -27.71(13) . .
K2 Zn1 O4 C10 136.88(14) 8_655 .
O3 Zn1 O4 K2 -153.03(6) . 8_655
O1 Zn1 O4 K2 -24.23(8) . 8_655
O2 Zn1 O4 K2 84.47(7) . 8_655
K2 Zn1 O4 K2 106.42(4) . 8_655
K1 Zn1 O4 K2 -164.59(2) . 8_655
Zn1 O1 C1 C3 -150.30(13) . .
Zn1 O1 C1 C2 94.99(15) . .
Zn1 O1 C1 C4 -24.12(18) . .
O1 C1 C2 F4 172.21(16) . .
C3 C1 C2 F4 58.3(2) . .
C4 C1 C2 F4 -69.6(2) . .
O1 C1 C2 F5 51.8(2) . .
C3 C1 C2 F5 -62.1(2) . .
C4 C1 C2 F5 169.93(16) . .
O1 C1 C2 F6 -65.9(2) . .
C3 C1 C2 F6 -179.76(16) . .
C4 C1 C2 F6 52.3(2) . .
O1 C1 C3 F3 55.4(2) . .
C2 C1 C3 F3 170.16(17) . .
C4 C1 C3 F3 -65.8(2) . .
O1 C1 C3 F2 177.44(18) . .
C2 C1 C3 F2 -67.8(2) . .
C4 C1 C3 F2 56.3(3) . .
O1 C1 C3 F1 -61.5(2) . .
C2 C1 C3 F1 53.3(2) . .
C4 C1 C3 F1 177.39(16) . .
Zn1 O2 C4 C6 83.59(15) . .
K2 O2 C4 C6 -51.86(18) . .
Zn1 O2 C4 C5 -162.23(12) . .
K2 O2 C4 C5 62.32(18) . .
Zn1 O2 C4 C1 -35.73(16) . .
K2 O2 C4 C1 -171.18(10) . .
O1 C1 C4 O2 40.3(2) . .
C3 C1 C4 O2 160.08(16) . .
C2 C1 C4 O2 -77.24(19) . .
O1 C1 C4 C6 -75.92(19) . .
C3 C1 C4 C6 43.9(2) . .
C2 C1 C4 C6 166.58(17) . .
O1 C1 C4 C5 161.67(16) . .
C3 C1 C4 C5 -78.5(2) . .
C2 C1 C4 C5 44.2(2) . .
O2 C4 C5 F8 172.93(16) . .
C6 C4 C5 F8 -73.4(2) . .
C1 C4 C5 F8 51.1(2) . .
O2 C4 C5 F7 50.3(2) . .
C6 C4 C5 F7 163.91(16) . .
C1 C4 C5 F7 -71.5(2) . .
O2 C4 C5 F9 -66.9(2) . .
C6 C4 C5 F9 46.7(2) . .
C1 C4 C5 F9 171.25(15) . .
K2 F10 C6 F11 -153.01(10) . .
K2 F10 C6 F12 92.09(15) . .
K2 F10 C6 C4 -27.6(2) . .
K2 F12 C6 F11 -99.7(6) 8_655 .
K2 F12 C6 F10 14.3(7) 8_655 .
K2 F12 C6 C4 134.2(5) 8_655 .
O2 C4 C6 F11 168.66(15) . .
C5 C4 C6 F11 53.9(2) . .
C1 C4 C6 F11 -73.7(2) . .
O2 C4 C6 F10 47.4(2) . .
C5 C4 C6 F10 -67.3(2) . .
C1 C4 C6 F10 165.03(16) . .
O2 C4 C6 F12 -68.6(2) . .
C5 C4 C6 F12 176.66(16) . .
C1 C4 C6 F12 49.0(2) . .
Zn1 O3 C7 C8 153.23(12) . .
K1 O3 C7 C8 -52.91(18) . .
Zn1 O3 C7 C9 -92.35(15) . .
K1 O3 C7 C9 61.51(18) . .
Zn1 O3 C7 C10 26.81(18) . .
K1 O3 C7 C10 -179.34(10) . .
K1 F13 C8 F14 81.20(16) . .
K1 F13 C8 F15 -164.61(11) . .
K1 F13 C8 C7 -40.0(2) . .
O3 C7 C8 F14 -57.2(2) . .
C9 C7 C8 F14 -171.19(16) . .
C10 C7 C8 F14 64.4(2) . .
O3 C7 C8 F15 179.86(16) . .
C9 C7 C8 F15 65.9(2) . .
C10 C7 C8 F15 -58.5(2) . .
O3 C7 C8 F13 59.9(2) . .
C9 C7 C8 F13 -54.1(2) . .
C10 C7 C8 F13 -178.44(16) . .
K1 F16 C9 F17 146.80(12) . .
K1 F16 C9 F18 -98.63(15) . .
K1 F16 C9 C7 20.3(2) . .
K2 F18 C9 F17 133.5(2) . .
K2 F18 C9 F16 19.8(4) . .
K2 F18 C9 C7 -99.9(3) . .
O3 C7 C9 F17 -170.80(16) . .
C8 C7 C9 F17 -56.8(2) . .
C10 C7 C9 F17 71.2(2) . .
O3 C7 C9 F16 -49.2(2) . .
C8 C7 C9 F16 64.9(2) . .
C10 C7 C9 F16 -167.18(16) . .
O3 C7 C9 F18 66.7(2) . .
C8 C7 C9 F18 -179.25(16) . .
C10 C7 C9 F18 -51.3(2) . .
Zn1 O4 C10 C12 -87.18(14) . .
K2 O4 C10 C12 42.08(18) 8_655 .
Zn1 O4 C10 C11 158.56(12) . .
K2 O4 C10 C11 -72.18(17) 8_655 .
Zn1 O4 C10 C7 32.35(16) . .
K2 O4 C10 C7 161.61(10) 8_655 .
O3 C7 C10 O4 -39.9(2) . .
C8 C7 C10 O4 -160.51(17) . .
C9 C7 C10 O4 76.8(2) . .
O3 C7 C10 C12 76.7(2) . .
C8 C7 C10 C12 -43.9(2) . .
C9 C7 C10 C12 -166.61(17) . .
O3 C7 C10 C11 -160.92(17) . .
C8 C7 C10 C11 78.5(2) . .
C9 C7 C10 C11 -44.2(2) . .
O4 C10 C11 F20 -51.8(2) . .
C12 C10 C11 F20 -165.75(16) . .
C7 C10 C11 F20 69.7(2) . .
O4 C10 C11 F19 -173.91(16) . .
C12 C10 C11 F19 72.2(2) . .
C7 C10 C11 F19 -52.3(2) . .
O4 C10 C11 F21 66.3(2) . .
C12 C10 C11 F21 -47.6(2) . .
C7 C10 C11 F21 -172.11(16) . .
K1 F22 C12 F24 30.8(2) 8_755 .
K1 F22 C12 F23 -82.4(2) 8_755 .
K1 F22 C12 C10 157.49(11) 8_755 .
K2 F23 C12 F24 161.70(11) 8_655 .
K2 F23 C12 F22 -84.02(17) 8_655 .
K2 F23 C12 C10 36.3(2) 8_655 .
O4 C10 C12 F24 -167.82(16) . .
C11 C10 C12 F24 -53.2(2) . .
C7 C10 C12 F24 74.3(2) . .
O4 C10 C12 F22 69.3(2) . .
C11 C10 C12 F22 -176.07(16) . .
C7 C10 C12 F22 -48.5(2) . .
O4 C10 C12 F23 -47.3(2) . .
C11 C10 C12 F23 67.3(2) . .
C7 C10 C12 F23 -165.14(16) . .
